data_4508057
loop_
_publ_author_name
'Singh, Ruchi'
'Bharadwaj, Parimal K.'

_publ_section_title
;
 Coordination Polymers Built with a Linear Bis-Imidazole and Different
 Dicarboxylates: Unusual Entanglement and Emission Properties
;
_journal_issue 8
_journal_name_full 'Crystal Growth &amp; Design'
_journal_page_first 3722
_journal_paper_doi 10.1021/cg400756z
_journal_volume 13
_journal_year 2013
_chemical_formula_moiety 'C40 H30 N6 O4 Zn'
_chemical_formula_sum 'C40 H30 N6 O4 Zn'
_chemical_formula_weight 724.07
_chemical_name_systematic
;
 ?
;
_space_group_IT_number 13
_symmetry_cell_setting monoclinic
_symmetry_space_group_name_Hall '-P 2yc'
_symmetry_space_group_name_H-M 'P 1 2/c 1'
_atom_sites_solution_hydrogens geom
_atom_sites_solution_primary direct
_atom_sites_solution_secondary difmap
_audit_creation_method SHELXL-97
_cell_angle_alpha 90.00
_cell_angle_beta 104.633(4)
_cell_angle_gamma 90.00
_cell_formula_units_Z 2
_cell_length_a 15.526(4)
_cell_length_b 12.813(3)
_cell_length_c 10.324(2)
_cell_measurement_reflns_used 999
_cell_measurement_temperature 100(2)
_cell_measurement_theta_max 25.50
_cell_measurement_theta_min 2.09
_cell_volume 1987.2(8)
_computing_cell_refinement 'SAINT 6.45 ( Bruker, 2003)'
_computing_data_collection 'SMART 5.628 (Bruker, 2003)'
_computing_data_reduction 'SAINT 6.45 ( Bruker, 2003)'
_computing_molecular_graphics 'DIAMOND 2.1e'
_computing_structure_refinement 'SHELXL-97 (Sheldrick, 1997)'
_computing_structure_solution SIR-97
_diffrn_ambient_temperature 100(2)
_diffrn_measured_fraction_theta_full 0.998
_diffrn_measured_fraction_theta_max 0.998
_diffrn_measurement_device_type 'BRUKER SMART APEX'
_diffrn_measurement_method /w-scans
_diffrn_radiation_monochromator graphite
_diffrn_radiation_source 'fine-focus sealed tube'
_diffrn_radiation_type MoK\a
_diffrn_radiation_wavelength 0.71073
_diffrn_reflns_av_R_equivalents 0.0499
_diffrn_reflns_av_sigmaI/netI 0.0617
_diffrn_reflns_limit_h_max 18
_diffrn_reflns_limit_h_min -10
_diffrn_reflns_limit_k_max 15
_diffrn_reflns_limit_k_min -15
_diffrn_reflns_limit_l_max 11
_diffrn_reflns_limit_l_min -12
_diffrn_reflns_number 10640
_diffrn_reflns_theta_full 25.50
_diffrn_reflns_theta_max 25.50
_diffrn_reflns_theta_min 2.09
_exptl_absorpt_coefficient_mu 0.663
_exptl_absorpt_correction_T_max 0.9307
_exptl_absorpt_correction_T_min 0.8957
_exptl_absorpt_correction_type empirical
_exptl_absorpt_process_details sadabs
_exptl_crystal_colour Red
_exptl_crystal_density_diffrn 1.210
_exptl_crystal_density_method 'not measured'
_exptl_crystal_description Block
_exptl_crystal_F_000 748
_exptl_crystal_size_max 0.17
_exptl_crystal_size_mid 0.15
_exptl_crystal_size_min 0.11
_platon_squeeze_details ' ?'
_refine_diff_density_max 1.302
_refine_diff_density_min -0.653
_refine_diff_density_rms 0.140
_refine_ls_extinction_method none
_refine_ls_goodness_of_fit_ref 1.068
_refine_ls_hydrogen_treatment constr
_refine_ls_matrix_type full
_refine_ls_number_parameters 231
_refine_ls_number_reflns 3712
_refine_ls_number_restraints 0
_refine_ls_restrained_S_all 1.068
_refine_ls_R_factor_all 0.1051
_refine_ls_R_factor_gt 0.0857
_refine_ls_shift/su_max 0.000
_refine_ls_shift/su_mean 0.000
_refine_ls_structure_factor_coef Fsqd
_refine_ls_weighting_details 'calc w=1/[\s^2^(Fo^2^)+(0.1666P)^2^+0.0000P] where P=(Fo^2^+2Fc^2^)/3'
_refine_ls_weighting_scheme calc
_refine_ls_wR_factor_gt 0.2363
_refine_ls_wR_factor_ref 0.2475
_reflns_number_gt 2665
_reflns_number_total 3712
_reflns_threshold_expression >2sigma(I)
_cod_data_source_file cg400756z_si_002.cif
_cod_data_source_block Complex3
_cod_depositor_comments
;
The following automatic conversions were performed:

'_symmetry_cell_setting' value 'Monoclinic' changed to 'monoclinic'
according to /home/saulius/struct/CIF-dictionaries/cif_core.dic
dictionary named 'cif_core.dic' version 2.4.2 from 2011-04-26.

Automatic conversion script
Id: cif_fix_values 1891 2012-01-12 08:04:46Z andrius 
;
_cod_original_sg_symbol_H-M P2/c
_cod_database_code 4508057

loop_
_symmetry_equiv_pos_as_xyz
'x, y, z'
'-x, y, -z+1/2'
'-x, -y, -z'
'x, -y, z-1/2'

loop_
_atom_site_label
_atom_site_type_symbol
_atom_site_fract_x
_atom_site_fract_y
_atom_site_fract_z
_atom_site_U_iso_or_equiv
_atom_site_adp_type
_atom_site_occupancy
_atom_site_symmetry_multiplicity
_atom_site_calc_flag
_atom_site_refinement_flags
Zn Zn 0.5000 0.18768(6) 0.2500 0.0378(3) Uani 1 2 d S
O1 O 0.6116(2) 0.3095(2) 0.3124(3) 0.0334(8) Uani 1 1 d .
O2 O 0.56694(19) 0.2383(2) 0.1142(3) 0.0318(8) Uani 1 1 d .
N1 N 0.5904(2) 0.0819(3) 0.3578(4) 0.0318(9) Uani 1 1 d .
N2 N 0.7034(3) 0.0157(3) 0.5094(4) 0.0474(12) Uani 1 1 d .
N3 N 0.9842(3) -0.0401(4) 0.9728(6) 0.0671(16) Uani 1 1 d .
C1 C 0.6525(3) 0.0986(4) 0.4670(5) 0.0431(13) Uani 1 1 d .
H1 H 0.6605 0.1625 0.5112 0.052 Uiso 1 1 calc R
C2 C 0.6120(4) -0.0166(4) 0.3133(6) 0.0508(14) Uani 1 1 d .
H2 H 0.5824 -0.0477 0.2331 0.061 Uiso 1 1 calc R
C3 C 0.6815(4) -0.0595(5) 0.4033(6) 0.0581(16) Uani 1 1 d .
H3 H 0.7089 -0.1233 0.3978 0.070 Uiso 1 1 calc R
C4 C 0.7757(3) 0.0046(5) 0.6249(6) 0.0520(15) Uani 1 1 d .
C5 C 0.8179(4) 0.0918(5) 0.6886(7) 0.068(2) Uani 1 1 d .
H5 H 0.7987 0.1581 0.6574 0.081 Uiso 1 1 calc R
C6 C 0.8898(4) 0.0801(5) 0.8003(7) 0.070(2) Uani 1 1 d .
H6 H 0.9211 0.1383 0.8410 0.084 Uiso 1 1 calc R
C7 C 0.9140(4) -0.0175(5) 0.8494(6) 0.0618(17) Uani 1 1 d .
C8 C 0.8732(4) -0.1025(5) 0.7858(6) 0.0641(18) Uani 1 1 d .
H8 H 0.8921 -0.1686 0.8182 0.077 Uiso 1 1 calc R
C9 C 0.8038(4) -0.0925(5) 0.6732(6) 0.0587(16) Uani 1 1 d .
H9 H 0.7760 -0.1517 0.6299 0.070 Uiso 1 1 calc R
C10 C 0.6205(3) 0.2966(3) 0.1967(4) 0.0282(10) Uani 1 1 d .
C11 C 0.6964(3) 0.3462(3) 0.1546(4) 0.0285(10) Uani 1 1 d .
C12 C 0.7023(3) 0.3375(4) 0.0212(5) 0.0339(11) Uani 1 1 d .
H12 H 0.6576 0.3042 -0.0424 0.041 Uiso 1 1 calc R
C13 C 0.7754(3) 0.3790(3) -0.0143(4) 0.0333(10) Uani 1 1 d .
H13 H 0.7791 0.3733 -0.1025 0.040 Uiso 1 1 calc R
C14 C 0.8437(3) 0.4292(3) 0.0791(4) 0.0278(9) Uani 1 1 d .
C15 C 0.8359(3) 0.4387(4) 0.2095(4) 0.0335(11) Uani 1 1 d .
H15 H 0.8802 0.4730 0.2728 0.040 Uiso 1 1 calc R
C16 C 0.7633(3) 0.3979(3) 0.2470(4) 0.0319(10) Uani 1 1 d .
H16 H 0.7593 0.4052 0.3349 0.038 Uiso 1 1 calc R
C17 C 0.9243(3) 0.4685(3) 0.0402(4) 0.0290(10) Uani 1 1 d .
C18 C 0.9500(3) 0.5732(4) 0.0534(4) 0.0305(10) Uani 1 1 d .
C19 C 0.8990(3) 0.6568(4) 0.1054(5) 0.0374(11) Uani 1 1 d .
H19A H 0.8488 0.6261 0.1293 0.056 Uiso 1 1 calc R
H19B H 0.8786 0.7085 0.0371 0.056 Uiso 1 1 calc R
H19C H 0.9372 0.6891 0.1828 0.056 Uiso 1 1 calc R
C20 C 0.9745(3) 0.3971(3) -0.0125(4) 0.0296(10) Uani 1 1 d .
H20 H 0.9571 0.3275 -0.0205 0.035 Uiso 1 1 calc R

loop_
_atom_site_aniso_label
_atom_site_aniso_U_11
_atom_site_aniso_U_22
_atom_site_aniso_U_33
_atom_site_aniso_U_23
_atom_site_aniso_U_13
_atom_site_aniso_U_12
Zn 0.0281(5) 0.0492(6) 0.0336(5) 0.000 0.0032(3) 0.000
O1 0.0240(17) 0.0369(18) 0.040(2) 0.0007(14) 0.0098(14) -0.0021(13)
O2 0.0177(15) 0.0447(19) 0.0310(17) 0.0069(14) 0.0024(13) -0.0034(13)
N1 0.0189(18) 0.039(2) 0.031(2) 0.0107(16) -0.0064(16) -0.0028(15)
N2 0.037(2) 0.042(2) 0.045(3) 0.012(2) -0.023(2) -0.0089(19)
N3 0.054(3) 0.050(3) 0.083(4) 0.012(3) -0.011(3) -0.004(2)
C1 0.039(3) 0.037(3) 0.043(3) -0.002(2) -0.011(2) 0.001(2)
C2 0.042(3) 0.060(3) 0.044(3) 0.006(3) -0.002(2) -0.002(3)
C3 0.059(4) 0.062(4) 0.048(3) 0.007(3) 0.004(3) 0.007(3)
C4 0.033(3) 0.064(3) 0.044(3) 0.020(3) -0.017(2) -0.014(3)
C5 0.059(4) 0.054(3) 0.066(4) 0.018(3) -0.029(3) -0.017(3)
C6 0.053(4) 0.071(4) 0.067(4) 0.008(3) -0.020(3) -0.020(3)
C7 0.047(3) 0.069(4) 0.054(4) 0.018(3) -0.015(3) 0.005(3)
C8 0.054(4) 0.062(4) 0.057(4) 0.013(3) -0.021(3) 0.007(3)
C9 0.047(3) 0.062(4) 0.052(3) 0.015(3) -0.016(3) 0.000(3)
C10 0.021(2) 0.031(2) 0.030(2) 0.0074(18) 0.0027(19) 0.0035(17)
C11 0.024(2) 0.032(2) 0.029(2) 0.0098(18) 0.0057(18) 0.0007(18)
C12 0.027(2) 0.043(3) 0.029(2) 0.000(2) 0.0010(19) -0.0021(19)
C13 0.042(3) 0.038(2) 0.021(2) 0.0034(19) 0.009(2) -0.007(2)
C14 0.028(2) 0.033(2) 0.024(2) 0.0020(17) 0.0100(18) -0.0022(18)
C15 0.030(2) 0.045(3) 0.022(2) 0.0011(19) 0.0000(18) -0.008(2)
C16 0.035(2) 0.036(2) 0.025(2) 0.0025(18) 0.0095(19) -0.0020(19)
C17 0.029(2) 0.038(2) 0.018(2) 0.0029(17) 0.0015(17) -0.0029(18)
C18 0.034(2) 0.040(3) 0.016(2) 0.0008(17) 0.0031(17) -0.0055(19)
C19 0.040(3) 0.043(3) 0.031(2) 0.002(2) 0.012(2) -0.002(2)
C20 0.033(2) 0.032(2) 0.020(2) -0.0007(17) 0.0017(18) -0.0050(19)

loop_
_atom_type_symbol
_atom_type_description
_atom_type_scat_dispersion_real
_atom_type_scat_dispersion_imag
_atom_type_scat_source
C C 0.0033 0.0016 'International Tables Vol C Tables 4.2.6.8 and 6.1.1.4'
H H 0.0000 0.0000 'International Tables Vol C Tables 4.2.6.8 and 6.1.1.4'
N N 0.0061 0.0033 'International Tables Vol C Tables 4.2.6.8 and 6.1.1.4'
O O 0.0106 0.0060 'International Tables Vol C Tables 4.2.6.8 and 6.1.1.4'
Zn Zn 0.2839 1.4301 'International Tables Vol C Tables 4.2.6.8 and 6.1.1.4'

loop_
_geom_angle_atom_site_label_1
_geom_angle_atom_site_label_2
_geom_angle_atom_site_label_3
_geom_angle
_geom_angle_site_symmetry_1
_geom_angle_site_symmetry_3
O2 Zn O2 143.11(19) 2_655 .
O2 Zn N1 100.55(14) 2_655 2_655
O2 Zn N1 103.44(14) . 2_655
O2 Zn N1 103.44(14) 2_655 .
O2 Zn N1 100.55(14) . .
N1 Zn N1 97.9(2) 2_655 .
O2 Zn O1 94.00(12) 2_655 .
O2 Zn O1 60.05(12) . .
N1 Zn O1 163.49(14) 2_655 .
N1 Zn O1 86.15(13) . .
O2 Zn O1 60.05(12) 2_655 2_655
O2 Zn O1 94.00(12) . 2_655
N1 Zn O1 86.15(13) 2_655 2_655
N1 Zn O1 163.49(14) . 2_655
O1 Zn O1 94.50(15) . 2_655
O2 Zn C10 120.67(14) 2_655 .
O2 Zn C10 30.39(13) . .
N1 Zn C10 133.78(15) 2_655 .
N1 Zn C10 92.29(14) . .
O1 Zn C10 29.73(13) . .
O1 Zn C10 96.43(12) 2_655 .
O2 Zn C10 30.39(13) 2_655 2_655
O2 Zn C10 120.67(14) . 2_655
N1 Zn C10 92.29(14) 2_655 2_655
N1 Zn C10 133.78(15) . 2_655
O1 Zn C10 96.43(12) . 2_655
O1 Zn C10 29.73(13) 2_655 2_655
C10 Zn C10 112.3(2) . 2_655
C10 O1 Zn 84.2(3) . .
C10 O2 Zn 94.9(3) . .
C1 N1 C2 104.1(4) . .
C1 N1 Zn 127.8(3) . .
C2 N1 Zn 126.7(3) . .
C1 N2 C4 129.2(5) . .
C1 N2 C3 106.2(4) . .
C4 N2 C3 123.9(5) . .
N3 N3 C7 110.8(6) 3_757 .
N1 C1 N2 113.7(4) . .
N1 C1 H1 123.2 . .
N2 C1 H1 123.2 . .
C3 C2 N1 110.7(5) . .
C3 C2 H2 124.6 . .
N1 C2 H2 124.6 . .
C2 C3 N2 104.2(5) . .
C2 C3 H3 127.9 . .
N2 C3 H3 127.9 . .
C9 C4 C5 119.6(5) . .
C9 C4 N2 120.5(5) . .
C5 C4 N2 120.0(5) . .
C4 C5 C6 119.5(6) . .
C4 C5 H5 120.2 . .
C6 C5 H5 120.2 . .
C7 C6 C5 119.5(6) . .
C7 C6 H6 120.2 . .
C5 C6 H6 120.2 . .
C8 C7 C6 120.6(5) . .
C8 C7 N3 114.5(5) . .
C6 C7 N3 124.9(6) . .
C7 C8 C9 120.6(6) . .
C7 C8 H8 119.7 . .
C9 C8 H8 119.7 . .
C4 C9 C8 120.1(6) . .
C4 C9 H9 120.0 . .
C8 C9 H9 120.0 . .
O1 C10 O2 120.5(4) . .
O1 C10 C11 120.5(4) . .
O2 C10 C11 119.0(4) . .
O1 C10 Zn 66.0(2) . .
O2 C10 Zn 54.7(2) . .
C11 C10 Zn 170.8(3) . .
C16 C11 C12 119.1(4) . .
C16 C11 C10 120.7(4) . .
C12 C11 C10 120.1(4) . .
C13 C12 C11 119.3(4) . .
C13 C12 H12 120.3 . .
C11 C12 H12 120.3 . .
C12 C13 C14 121.6(4) . .
C12 C13 H13 119.2 . .
C14 C13 H13 119.2 . .
C15 C14 C13 118.3(4) . .
C15 C14 C17 121.0(4) . .
C13 C14 C17 120.7(4) . .
C16 C15 C14 121.0(4) . .
C16 C15 H15 119.5 . .
C14 C15 H15 119.5 . .
C15 C16 C11 120.7(4) . .
C15 C16 H16 119.7 . .
C11 C16 H16 119.7 . .
C18 C17 C20 119.5(4) . .
C18 C17 C14 122.4(4) . .
C20 C17 C14 118.1(4) . .
C20 C18 C17 118.3(4) 3_765 .
C20 C18 C19 118.0(4) 3_765 .
C17 C18 C19 123.6(4) . .
C18 C19 H19A 109.5 . .
C18 C19 H19B 109.5 . .
H19A C19 H19B 109.5 . .
C18 C19 H19C 109.5 . .
H19A C19 H19C 109.5 . .
H19B C19 H19C 109.5 . .
C18 C20 C17 122.2(4) 3_765 .
C18 C20 H20 118.9 3_765 .
C17 C20 H20 118.9 . .

loop_
_geom_bond_atom_site_label_1
_geom_bond_atom_site_label_2
_geom_bond_distance
_geom_bond_site_symmetry_2
Zn O2 2.050(3) 2_655
Zn O2 2.050(3) .
Zn N1 2.063(3) 2_655
Zn N1 2.063(3) .
Zn O1 2.300(3) .
Zn O1 2.300(3) 2_655
Zn C10 2.503(4) .
Zn C10 2.503(4) 2_655
O1 C10 1.248(6) .
O2 C10 1.271(5) .
N1 C1 1.303(6) .
N1 C2 1.412(7) .
N2 C1 1.330(6) .
N2 C4 1.423(6) .
N2 C3 1.434(8) .
N3 N3 1.213(10) 3_757
N3 C7 1.481(7) .
C1 H1 0.9300 .
C2 C3 1.350(8) .
C2 H2 0.9300 .
C3 H3 0.9300 .
C4 C9 1.370(8) .
C4 C5 1.376(8) .
C5 C6 1.396(8) .
C5 H5 0.9300 .
C6 C7 1.365(9) .
C6 H6 0.9300 .
C7 C8 1.345(9) .
C8 C9 1.378(7) .
C8 H8 0.9300 .
C9 H9 0.9300 .
C10 C11 1.497(6) .
C11 C16 1.389(6) .
C11 C12 1.408(7) .
C12 C13 1.383(7) .
C12 H12 0.9300 .
C13 C14 1.397(6) .
C13 H13 0.9300 .
C14 C15 1.387(6) .
C14 C17 1.495(6) .
C15 C16 1.383(6) .
C15 H15 0.9300 .
C16 H16 0.9300 .
C17 C18 1.396(6) .
C17 C20 1.399(6) .
C18 C20 1.394(6) 3_765
C18 C19 1.510(7) .
C19 H19A 0.9600 .
C19 H19B 0.9600 .
C19 H19C 0.9600 .
C20 C18 1.394(6) 3_765
C20 H20 0.9300 .

loop_
_geom_torsion_atom_site_label_1
_geom_torsion_atom_site_label_2
_geom_torsion_atom_site_label_3
_geom_torsion_atom_site_label_4
_geom_torsion
_geom_torsion_site_symmetry_1
_geom_torsion_site_symmetry_4
O2 Zn O1 C10 -155.3(2) 2_655 .
O2 Zn O1 C10 -3.1(2) . .
N1 Zn O1 C10 -3.4(6) 2_655 .
N1 Zn O1 C10 101.5(3) . .
O1 Zn O1 C10 -95.1(2) 2_655 .
C10 Zn O1 C10 -124.9(3) 2_655 .
O2 Zn O2 C10 53.7(2) 2_655 .
N1 Zn O2 C10 -177.1(2) 2_655 .
N1 Zn O2 C10 -76.3(3) . .
O1 Zn O2 C10 3.0(2) . .
O1 Zn O2 C10 95.9(2) 2_655 .
C10 Zn O2 C10 82.0(3) 2_655 .
O2 Zn N1 C1 -59.1(4) 2_655 .
O2 Zn N1 C1 92.6(4) . .
N1 Zn N1 C1 -162.0(5) 2_655 .
O1 Zn N1 C1 34.1(4) . .
O1 Zn N1 C1 -58.8(7) 2_655 .
C10 Zn N1 C1 63.2(4) . .
C10 Zn N1 C1 -61.1(5) 2_655 .
O2 Zn N1 C2 136.8(4) 2_655 .
O2 Zn N1 C2 -71.4(4) . .
N1 Zn N1 C2 33.9(4) 2_655 .
O1 Zn N1 C2 -130.0(4) . .
O1 Zn N1 C2 137.2(5) 2_655 .
C10 Zn N1 C2 -100.9(4) . .
C10 Zn N1 C2 134.8(4) 2_655 .
C2 N1 C1 N2 -9.9(6) . .
Zn N1 C1 N2 -176.8(4) . .
C4 N2 C1 N1 -178.7(5) . .
C3 N2 C1 N1 10.6(7) . .
C1 N1 C2 C3 5.3(6) . .
Zn N1 C2 C3 172.4(4) . .
N1 C2 C3 N2 0.7(7) . .
C1 N2 C3 C2 -6.4(7) . .
C4 N2 C3 C2 -177.7(5) . .
C1 N2 C4 C9 161.3(6) . .
C3 N2 C4 C9 -29.5(9) . .
C1 N2 C4 C5 -18.9(10) . .
C3 N2 C4 C5 150.3(7) . .
C9 C4 C5 C6 1.0(11) . .
N2 C4 C5 C6 -178.8(6) . .
C4 C5 C6 C7 -3.7(12) . .
C5 C6 C7 C8 4.6(12) . .
C5 C6 C7 N3 -175.1(7) . .
N3 N3 C7 C8 -177.5(8) 3_757 .
N3 N3 C7 C6 2.2(12) 3_757 .
C6 C7 C8 C9 -2.7(12) . .
N3 C7 C8 C9 176.9(6) . .
C5 C4 C9 C8 0.8(11) . .
N2 C4 C9 C8 -179.4(6) . .
C7 C8 C9 C4 0.0(11) . .
Zn O1 C10 O2 5.0(4) . .
Zn O1 C10 C11 -172.7(4) . .
Zn O2 C10 O1 -5.6(4) . .
Zn O2 C10 C11 172.2(3) . .
O2 Zn C10 O1 29.0(3) 2_655 .
O2 Zn C10 O1 174.8(4) . .
N1 Zn C10 O1 178.6(2) 2_655 .
N1 Zn C10 O1 -78.1(3) . .
O1 Zn C10 O1 87.8(3) 2_655 .
C10 Zn C10 O1 61.7(2) 2_655 .
O2 Zn C10 O2 -145.8(2) 2_655 .
N1 Zn C10 O2 3.9(3) 2_655 .
N1 Zn C10 O2 107.1(3) . .
O1 Zn C10 O2 -174.8(4) . .
O1 Zn C10 O2 -86.9(2) 2_655 .
C10 Zn C10 O2 -113.0(3) 2_655 .
O2 Zn C10 C11 165.9(18) 2_655 .
O2 Zn C10 C11 -48.3(18) . .
N1 Zn C10 C11 -44.4(19) 2_655 .
N1 Zn C10 C11 58.8(19) . .
O1 Zn C10 C11 137(2) . .
O1 Zn C10 C11 -135.2(19) 2_655 .
C10 Zn C10 C11 -161.3(19) 2_655 .
O1 C10 C11 C16 7.0(6) . .
O2 C10 C11 C16 -170.8(4) . .
Zn C10 C11 C16 -126.6(18) . .
O1 C10 C11 C12 -175.4(4) . .
O2 C10 C11 C12 6.9(6) . .
Zn C10 C11 C12 51(2) . .
C16 C11 C12 C13 1.1(7) . .
C10 C11 C12 C13 -176.6(4) . .
C11 C12 C13 C14 0.2(7) . .
C12 C13 C14 C15 -1.3(7) . .
C12 C13 C14 C17 176.7(4) . .
C13 C14 C15 C16 1.1(7) . .
C17 C14 C15 C16 -176.9(4) . .
C14 C15 C16 C11 0.1(7) . .
C12 C11 C16 C15 -1.3(7) . .
C10 C11 C16 C15 176.4(4) . .
C15 C14 C17 C18 -60.0(6) . .
C13 C14 C17 C18 122.0(5) . .
C15 C14 C17 C20 120.7(5) . .
C13 C14 C17 C20 -57.3(6) . .
C20 C17 C18 C20 0.3(7) . 3_765
C14 C17 C18 C20 -179.0(4) . 3_765
C20 C17 C18 C19 178.2(4) . .
C14 C17 C18 C19 -1.0(6) . .
C18 C17 C20 C18 -0.3(7) . 3_765
C14 C17 C20 C18 179.0(4) . 3_765

loop_
_platon_squeeze_void_nr
_platon_squeeze_void_average_x
_platon_squeeze_void_average_y
_platon_squeeze_void_average_z
_platon_squeeze_void_volume
_platon_squeeze_void_count_electrons
1 0.500 0.500 -0.015 327.7 60.5
2 0.000 0.292 0.250 7.6 -0.4
3 0.000 0.708 0.750 7.6 -0.5
